data_8102627
loop_
_publ_author_name
'Feng, Xun'
'Miao, Shao-Bin'
'Li, Rong-Fang'
'Shi, Xin-Ge'
'Wang, Li-Ya'

_publ_section_title
;
 Crystal structure of diaqua-bis(hydrogen
 2-propyl-1H-imidazole-4,5-dicarboxylato)calcium(II),
 Ca(H~2~O)~2~(C~8~H~9~N~2~O~4~)~2~
;
_journal_coden_ASTM ZKNSFT
_journal_issue 1
_journal_name_full 'Zeitschrift f\"ur Kristallographie - New Crystal Structures'
_journal_page_first 119
_journal_paper_doi 10.1524/ncrs.2010.0051
_journal_volume 225
_journal_year 2010
_chemical_formula_sum 'C16 H22 K N4 O10'
_chemical_formula_weight 469.48
_space_group_IT_number 15
_symmetry_cell_setting monoclinic
_symmetry_space_group_name_Hall '-C 2yc'
_symmetry_space_group_name_H-M 'C 1 2/c 1'
_atom_sites_solution_hydrogens geom
_atom_sites_solution_primary direct
_atom_sites_solution_secondary difmap
_audit_creation_method SHELXL-97
_cell_angle_alpha 90.00
_cell_angle_beta 97.856(2)
_cell_angle_gamma 90.00
_cell_formula_units_Z 4
_cell_length_a 12.724(2)
_cell_length_b 13.030(2)
_cell_length_c 11.703(2)
_cell_measurement_reflns_used 2541
_cell_measurement_temperature 296(2)
_cell_measurement_theta_max 27.23
_cell_measurement_theta_min 2.99
_cell_volume 1922.1(5)
_computing_cell_refinement 'Bruker SMART'
_computing_data_collection 'Bruker SMART'
_computing_data_reduction 'Bruker SAINT'
_computing_molecular_graphics 'Bruker SHELXTL'
_computing_publication_material 'Bruker SHELXTL'
_computing_structure_refinement 'SHELXL-97 (Sheldrick, 1997)'
_computing_structure_solution 'SHELXS-97 (Sheldrick, 1990)'
_diffrn_ambient_temperature 296(2)
_diffrn_measured_fraction_theta_full 0.995
_diffrn_measured_fraction_theta_max 0.995
_diffrn_measurement_device_type 'CCD area detector'
_diffrn_measurement_method 'phi and omega scans'
_diffrn_radiation_monochromator graphite
_diffrn_radiation_source 'fine-focus sealed tube'
_diffrn_radiation_type MoK\a
_diffrn_radiation_wavelength 0.71073
_diffrn_reflns_av_R_equivalents 0.0305
_diffrn_reflns_av_sigmaI/netI 0.0260
_diffrn_reflns_limit_h_max 15
_diffrn_reflns_limit_h_min -15
_diffrn_reflns_limit_k_max 15
_diffrn_reflns_limit_k_min -14
_diffrn_reflns_limit_l_max 14
_diffrn_reflns_limit_l_min -14
_diffrn_reflns_number 7048
_diffrn_reflns_theta_full 25.50
_diffrn_reflns_theta_max 25.50
_diffrn_reflns_theta_min 2.71
_exptl_absorpt_coefficient_mu 0.344
_exptl_absorpt_correction_T_max 0.9313
_exptl_absorpt_correction_T_min 0.9190
_exptl_absorpt_correction_type multi-scan
_exptl_absorpt_process_details sadabs
_exptl_crystal_colour colourless
_exptl_crystal_density_diffrn 1.622
_exptl_crystal_density_method 'not measured'
_exptl_crystal_description block
_exptl_crystal_F_000 980
_exptl_crystal_size_max 0.25
_exptl_crystal_size_mid 0.22
_exptl_crystal_size_min 0.21
_refine_diff_density_max 0.729
_refine_diff_density_min -0.299
_refine_diff_density_rms 0.061
_refine_ls_extinction_method none
_refine_ls_goodness_of_fit_ref 1.040
_refine_ls_hydrogen_treatment constr
_refine_ls_matrix_type full
_refine_ls_number_parameters 145
_refine_ls_number_reflns 1774
_refine_ls_number_restraints 0
_refine_ls_restrained_S_all 1.040
_refine_ls_R_factor_all 0.0478
_refine_ls_R_factor_gt 0.0394
_refine_ls_shift/su_max 0.000
_refine_ls_shift/su_mean 0.000
_refine_ls_structure_factor_coef Fsqd
_refine_ls_weighting_details 'calc w=1/[\s^2^(Fo^2^)+(0.0627P)^2^+1.5770P] where P=(Fo^2^+2Fc^2^)/3'
_refine_ls_weighting_scheme calc
_refine_ls_wR_factor_gt 0.0991
_refine_ls_wR_factor_ref 0.1068
_reflns_number_gt 1494
_reflns_number_total 1774
_reflns_threshold_expression >2sigma(I)
_cod_data_source_file 1267-2864.cff
_cod_data_source_block bb
_cod_depositor_comments
;
The following automatic conversions were performed:
'_symmetry_cell_setting' value 'Monoclinic' changed to 'monoclinic'
according to '/home/saulius/struct/CIF-dictionaries/cif_core.dic'
dictionary named 'cif_core.dic' version 2.4.1 from 2010-06-29.

Automatic conversion script
Id: cif_fix_enum 1555 2011-01-17 13:19:09Z saulius 
;
_cod_original_cell_volume 1922.0(6)
_cod_original_sg_symbol_H-M C2/c
_cod_database_code 8102627

loop_
_symmetry_equiv_pos_as_xyz
'x, y, z'
'-x, y, -z+1/2'
'x+1/2, y+1/2, z'
'-x+1/2, y+1/2, -z+1/2'
'-x, -y, -z'
'x, -y, z-1/2'
'-x+1/2, -y+1/2, -z'
'x+1/2, -y+1/2, z-1/2'

loop_
_atom_site_label
_atom_site_type_symbol
_atom_site_fract_x
_atom_site_fract_y
_atom_site_fract_z
_atom_site_U_iso_or_equiv
_atom_site_adp_type
_atom_site_occupancy
_atom_site_symmetry_multiplicity
_atom_site_Wyckoff_symbol
_atom_site_calc_flag
_atom_site_refinement_flags
_atom_site_disorder_assembly
_atom_site_disorder_group
Ca1 Ca 0.5000 -0.07410(4) 0.2500 0.0242(2) Uani 1 4 e d S . .
O1 O 0.40564(14) 0.07501(12) 0.16825(15) 0.0413(4) Uani 1 8 f d . . .
O2 O 0.40545(12) 0.22546(12) 0.07844(14) 0.0371(4) Uani 1 8 f d . . .
O3 O 0.29964(12) 0.38568(12) 0.06455(14) 0.0362(4) Uani 1 8 f d . . .
H3 H 0.3341 0.3323 0.0688 0.054 Uiso 1 8 f calc R . .
O4 O 0.16128(12) 0.44977(11) 0.13680(14) 0.0318(4) Uani 1 8 f d . . .
O5 O 0.44501(13) -0.10607(13) 0.04109(14) 0.0378(4) Uani 1 8 f d . . .
H1W H 0.4235 -0.0522 0.0042 0.089(13) Uiso 1 8 f d R . .
H2W H 0.4881 -0.1361 0.0028 0.071(10) Uiso 1 8 f d R . .
N1 N 0.13431(13) 0.27422(13) 0.26003(14) 0.0260(4) Uani 1 8 f d . . .
N2 N 0.23590(14) 0.13611(13) 0.28072(15) 0.0283(4) Uani 1 8 f d . . .
H2 H 0.2600 0.0772 0.3048 0.034 Uiso 1 8 f calc R . .
C1 C 0.27709(16) 0.19656(16) 0.20263(18) 0.0265(5) Uani 1 8 f d . . .
C2 C 0.21352(15) 0.28231(16) 0.19083(17) 0.0253(4) Uani 1 8 f d . . .
C3 C 0.15053(16) 0.18442(16) 0.31423(18) 0.0269(5) Uani 1 8 f d . . .
C4 C 0.36939(17) 0.16188(17) 0.14730(18) 0.0300(5) Uani 1 8 f d . . .
C5 C 0.22365(16) 0.37771(16) 0.12641(18) 0.0261(5) Uani 1 8 f d . . .
C6 C 0.09075(17) 0.13935(17) 0.40235(19) 0.0312(5) Uani 1 8 f d . . .
H6A H 0.0722 0.0690 0.3810 0.037 Uiso 1 8 f calc R . .
H6B H 0.0253 0.1773 0.4029 0.037 Uiso 1 8 f calc R . .
C7 C 0.1529(2) 0.14051(19) 0.5237(2) 0.0392(6) Uani 1 8 f d . . .
H7A H 0.2234 0.1131 0.5209 0.047 Uiso 1 8 f calc R . .
H7B H 0.1605 0.2108 0.5507 0.047 Uiso 1 8 f calc R . .
C8 C 0.0988(2) 0.0780(2) 0.6083(2) 0.0437(6) Uani 1 8 f d . . .
H8A H 0.0290 0.1049 0.6115 0.066 Uiso 1 8 f calc R . .
H8B H 0.1397 0.0818 0.6835 0.066 Uiso 1 8 f calc R . .
H8C H 0.0936 0.0077 0.5834 0.066 Uiso 1 8 f calc R . .

loop_
_atom_site_aniso_label
_atom_site_aniso_U_11
_atom_site_aniso_U_22
_atom_site_aniso_U_33
_atom_site_aniso_U_23
_atom_site_aniso_U_13
_atom_site_aniso_U_12
Ca1 0.0237(3) 0.0205(3) 0.0304(3) 0.000 0.0105(2) 0.000
O1 0.0444(10) 0.0346(9) 0.0481(10) 0.0049(7) 0.0180(8) 0.0171(7)
O2 0.0358(9) 0.0354(9) 0.0445(9) 0.0038(7) 0.0216(7) 0.0044(7)
O3 0.0358(9) 0.0285(8) 0.0482(10) 0.0070(7) 0.0196(8) 0.0028(7)
O4 0.0325(8) 0.0225(8) 0.0420(9) 0.0018(6) 0.0107(7) 0.0034(6)
O5 0.0392(9) 0.0397(10) 0.0371(9) 0.0006(8) 0.0151(7) 0.0026(8)
N1 0.0246(9) 0.0248(9) 0.0303(9) 0.0009(7) 0.0096(7) 0.0000(7)
N2 0.0311(10) 0.0214(9) 0.0344(10) 0.0038(7) 0.0112(8) 0.0045(7)
C1 0.0282(11) 0.0233(10) 0.0293(11) -0.0009(8) 0.0089(9) 0.0023(8)
C2 0.0243(10) 0.0240(10) 0.0290(11) -0.0011(8) 0.0085(8) -0.0004(8)
C3 0.0250(10) 0.0264(11) 0.0305(11) -0.0002(9) 0.0080(9) 0.0004(8)
C4 0.0290(11) 0.0309(12) 0.0314(11) -0.0022(9) 0.0086(9) 0.0037(9)
C5 0.0254(11) 0.0246(11) 0.0293(11) -0.0028(8) 0.0069(9) -0.0010(8)
C6 0.0273(11) 0.0302(11) 0.0379(12) 0.0041(9) 0.0112(9) -0.0020(9)
C7 0.0375(13) 0.0404(13) 0.0403(13) 0.0044(11) 0.0074(10) -0.0081(10)
C8 0.0451(15) 0.0502(16) 0.0363(13) 0.0081(11) 0.0072(11) -0.0080(12)

loop_
_atom_type_symbol
_atom_type_description
_atom_type_scat_dispersion_real
_atom_type_scat_dispersion_imag
_atom_type_scat_source
C C 0.0033 0.0016 'International Tables Vol C Tables 4.2.6.8 and 6.1.1.4'
H H 0.0000 0.0000 'International Tables Vol C Tables 4.2.6.8 and 6.1.1.4'
N N 0.0061 0.0033 'International Tables Vol C Tables 4.2.6.8 and 6.1.1.4'
O O 0.0106 0.0060 'International Tables Vol C Tables 4.2.6.8 and 6.1.1.4'
K K 0.2009 0.2494 'International Tables Vol C Tables 4.2.6.8 and 6.1.1.4'

loop_
_geom_angle_atom_site_label_1
_geom_angle_atom_site_label_2
_geom_angle_atom_site_label_3
_geom_angle
_geom_angle_site_symmetry_1
_geom_angle_site_symmetry_3
_geom_angle_publ_flag
O1 K1 O1 72.72(9) 2_655 . ?
O1 K1 O5 125.71(6) 2_655 . ?
O1 K1 O5 71.73(6) . . ?
O1 K1 O5 71.73(6) 2_655 2_655 ?
O1 K1 O5 125.71(6) . 2_655 ?
O5 K1 O5 160.69(8) . 2_655 ?
O1 K1 N1 156.47(5) 2_655 4_545 ?
O1 K1 N1 107.75(6) . 4_545 ?
O5 K1 N1 74.55(5) . 4_545 ?
O5 K1 N1 90.68(5) 2_655 4_545 ?
O1 K1 N1 107.75(6) 2_655 3_545 ?
O1 K1 N1 156.47(5) . 3_545 ?
O5 K1 N1 90.68(5) . 3_545 ?
O5 K1 N1 74.55(5) 2_655 3_545 ?
N1 K1 N1 81.31(7) 4_545 3_545 ?
O1 K1 O4 73.87(5) 2_655 3_545 ?
O1 K1 O4 94.93(5) . 3_545 ?
O5 K1 O4 69.85(5) . 3_545 ?
O5 K1 O4 112.61(5) 2_655 3_545 ?
N1 K1 O4 128.63(5) 4_545 3_545 ?
N1 K1 O4 63.67(5) 3_545 3_545 ?
O1 K1 O4 94.93(5) 2_655 4_545 ?
O1 K1 O4 73.87(5) . 4_545 ?
O5 K1 O4 112.61(5) . 4_545 ?
O5 K1 O4 69.85(5) 2_655 4_545 ?
N1 K1 O4 63.67(5) 4_545 4_545 ?
N1 K1 O4 128.63(5) 3_545 4_545 ?
O4 K1 O4 166.32(7) 3_545 4_545 ?
O1 K1 C5 85.29(5) 2_655 3_545 ?
O1 K1 C5 112.20(5) . 3_545 ?
O5 K1 C5 72.06(5) . 3_545 ?
O5 K1 C5 104.27(5) 2_655 3_545 ?
N1 K1 C5 114.84(5) 4_545 3_545 ?
N1 K1 C5 45.68(5) 3_545 3_545 ?
O4 K1 C5 18.18(5) 3_545 3_545 ?
O4 K1 C5 173.62(5) 4_545 3_545 ?
O1 K1 C5 112.20(5) 2_655 4_545 ?
O1 K1 C5 85.29(5) . 4_545 ?
O5 K1 C5 104.27(5) . 4_545 ?
O5 K1 C5 72.06(5) 2_655 4_545 ?
N1 K1 C5 45.68(5) 4_545 4_545 ?
N1 K1 C5 114.84(5) 3_545 4_545 ?
O4 K1 C5 173.62(5) 3_545 4_545 ?
O4 K1 C5 18.18(5) 4_545 4_545 ?
C5 K1 C5 158.85(7) 3_545 4_545 ?
O1 K1 C2 98.83(5) 2_655 3_545 ?
O1 K1 C2 136.14(5) . 3_545 ?
O5 K1 C2 80.50(5) . 3_545 ?
O5 K1 C2 89.02(5) 2_655 3_545 ?
N1 K1 C2 96.28(5) 4_545 3_545 ?
N1 K1 C2 21.04(5) 3_545 3_545 ?
O4 K1 C2 42.80(4) 3_545 3_545 ?
O4 K1 C2 149.67(5) 4_545 3_545 ?
C5 K1 C2 24.69(5) 3_545 3_545 ?
C5 K1 C2 135.17(5) 4_545 3_545 ?
O1 K1 C2 136.14(5) 2_655 4_545 ?
O1 K1 C2 98.83(5) . 4_545 ?
O5 K1 C2 89.02(5) . 4_545 ?
O5 K1 C2 80.50(5) 2_655 4_545 ?
N1 K1 C2 21.04(5) 4_545 4_545 ?
N1 K1 C2 96.28(5) 3_545 4_545 ?
O4 K1 C2 149.67(5) 3_545 4_545 ?
O4 K1 C2 42.80(4) 4_545 4_545 ?
C5 K1 C2 135.17(5) 3_545 4_545 ?
C5 K1 C2 24.69(5) 4_545 4_545 ?
C2 K1 C2 114.22(7) 3_545 4_545 ?
O1 K1 H1W 113.1 2_655 . ?
O1 K1 H1W 56.6 . . ?
O5 K1 H1W 15.5 . . ?
O5 K1 H1W 175.0 2_655 . ?
N1 K1 H1W 84.3 4_545 . ?
N1 K1 H1W 104.3 3_545 . ?
O4 K1 H1W 70.6 3_545 . ?
O4 K1 H1W 108.0 4_545 . ?
C5 K1 H1W 77.7 3_545 . ?
C5 K1 H1W 104.5 4_545 . ?
C2 K1 H1W 91.2 3_545 . ?
C2 K1 H1W 94.9 4_545 . ?
O1 K1 H2W 124.0 2_655 . ?
O1 K1 H2W 82.9 . . ?
O5 K1 H2W 14.4 . . ?
O5 K1 H2W 151.4 2_655 . ?
N1 K1 H2W 78.8 4_545 . ?
N1 K1 H2W 77.6 3_545 . ?
O4 K1 H2W 58.6 3_545 . ?
O4 K1 H2W 125.8 4_545 . ?
C5 K1 H2W 58.4 3_545 . ?
C5 K1 H2W 115.1 4_545 . ?
C2 K1 H2W 66.1 3_545 . ?
C2 K1 H2W 96.4 4_545 . ?
H1W K1 H2W 26.8 . . ?
C4 O1 K1 165.80(16) . . ?
C5 O3 H3 109.5 . . ?
C5 O4 K1 121.10(13) . 3_455 ?
K1 O5 H1W 112.9 . . ?
K1 O5 H2W 118.8 . . ?
H1W O5 H2W 107.4 . . ?
C3 N1 C2 105.58(16) . . ?
C3 N1 K1 138.19(13) . 3_455 ?
C2 N1 K1 116.23(12) . 3_455 ?
C3 N2 C1 108.71(17) . . ?
C3 N2 H2 125.6 . . ?
C1 N2 H2 125.6 . . ?
N2 C1 C2 105.11(17) . . ?
N2 C1 C4 121.05(18) . . ?
C2 C1 C4 133.79(19) . . ?
C1 C2 N1 110.22(18) . . ?
C1 C2 C5 130.20(18) . . ?
N1 C2 C5 119.37(17) . . ?
C1 C2 K1 152.92(14) . 3_455 ?
N1 C2 K1 42.73(9) . 3_455 ?
C5 C2 K1 76.84(11) . 3_455 ?
N1 C3 N2 110.38(18) . . ?
N1 C3 C6 128.08(18) . . ?
N2 C3 C6 121.51(18) . . ?
O1 C4 O2 124.1(2) . . ?
O1 C4 C1 119.20(19) . . ?
O2 C4 C1 116.73(18) . . ?
O4 C5 O3 122.12(19) . . ?
O4 C5 C2 118.89(18) . . ?
O3 C5 C2 118.92(18) . . ?
O4 C5 K1 40.72(10) . 3_455 ?
O3 C5 K1 162.48(14) . 3_455 ?
C2 C5 K1 78.47(11) . 3_455 ?
C3 C6 C7 113.17(18) . . ?
C3 C6 H6A 108.9 . . ?
C7 C6 H6A 108.9 . . ?
C3 C6 H6B 108.9 . . ?
C7 C6 H6B 108.9 . . ?
H6A C6 H6B 107.8 . . ?
C8 C7 C6 112.3(2) . . ?
C8 C7 H7A 109.1 . . ?
C6 C7 H7A 109.1 . . ?
C8 C7 H7B 109.1 . . ?
C6 C7 H7B 109.1 . . ?
H7A C7 H7B 107.9 . . ?
C7 C8 H8A 109.5 . . ?
C7 C8 H8B 109.5 . . ?
H8A C8 H8B 109.5 . . ?
C7 C8 H8C 109.5 . . ?
H8A C8 H8C 109.5 . . ?
H8B C8 H8C 109.5 . . ?

loop_
_geom_bond_atom_site_label_1
_geom_bond_atom_site_label_2
_geom_bond_distance
_geom_bond_site_symmetry_2
_geom_bond_publ_flag
K1 O1 2.4121(16) 2_655 ?
K1 O1 2.4121(16) . ?
K1 O5 2.4847(16) . ?
K1 O5 2.4847(16) 2_655 ?
K1 N1 2.6051(17) 4_545 ?
K1 N1 2.6051(17) 3_545 ?
K1 O4 2.6076(15) 3_545 ?
K1 O4 2.6076(15) 4_545 ?
K1 C5 3.423(2) 3_545 ?
K1 C5 3.423(2) 4_545 ?
K1 C2 3.444(2) 3_545 ?
K1 C2 3.444(2) 4_545 ?
K1 H1W 2.9226 . ?
K1 H2W 2.9879 . ?
O1 C4 1.235(3) . ?
O2 C4 1.283(3) . ?
O3 C5 1.288(2) . ?
O3 H3 0.8200 . ?
O4 C5 1.247(2) . ?
O4 K1 2.6076(15) 3_455 ?
O5 H1W 0.8500 . ?
O5 H2W 0.8500 . ?
N1 C3 1.332(3) . ?
N1 C2 1.379(2) . ?
N1 K1 2.6051(17) 3_455 ?
N2 C3 1.359(3) . ?
N2 C1 1.363(3) . ?
N2 H2 0.8600 . ?
C1 C2 1.377(3) . ?
C1 C4 1.486(3) . ?
C2 C5 1.469(3) . ?
C2 K1 3.444(2) 3_455 ?
C3 C6 1.486(3) . ?
C5 K1 3.423(2) 3_455 ?
C6 C7 1.528(3) . ?
C6 H6A 0.9700 . ?
C6 H6B 0.9700 . ?
C7 C8 1.514(3) . ?
C7 H7A 0.9700 . ?
C7 H7B 0.9700 . ?
C8 H8A 0.9600 . ?
C8 H8B 0.9600 . ?
C8 H8C 0.9600 . ?

loop_
_geom_hbond_atom_site_label_D
_geom_hbond_atom_site_label_H
_geom_hbond_atom_site_label_A
_geom_hbond_distance_DH
_geom_hbond_distance_HA
_geom_hbond_distance_DA
_geom_hbond_angle_DHA
_geom_hbond_site_symmetry_A
O3 H3 O2 0.82 1.66 2.478(2) 179.2 .
O5 H1W O4 0.85 2.28 3.089(2) 160.2 7
O5 H2W O2 0.85 2.11 2.953(2) 173.1 5_655
N2 H2 O4 0.86 2.01 2.863(2) 171.0 4_545

loop_
_geom_torsion_atom_site_label_1
_geom_torsion_atom_site_label_2
_geom_torsion_atom_site_label_3
_geom_torsion_atom_site_label_4
_geom_torsion
_geom_torsion_site_symmetry_1
_geom_torsion_site_symmetry_2
_geom_torsion_site_symmetry_3
_geom_torsion_site_symmetry_4
_geom_torsion_publ_flag
O1 K1 O1 C4 -19.8(6) 2_655 . . . ?
O5 K1 O1 C4 -158.1(6) . . . . ?
O5 K1 O1 C4 31.3(6) 2_655 . . . ?
N1 K1 O1 C4 135.5(6) 4_545 . . . ?
N1 K1 O1 C4 -114.7(6) 3_545 . . . ?
O4 K1 O1 C4 -91.2(6) 3_545 . . . ?
O4 K1 O1 C4 80.8(6) 4_545 . . . ?
C5 K1 O1 C4 -97.1(6) 3_545 . . . ?
C5 K1 O1 C4 95.2(6) 4_545 . . . ?
C2 K1 O1 C4 -104.6(6) 3_545 . . . ?
C2 K1 O1 C4 115.9(6) 4_545 . . . ?
C3 N2 C1 C2 0.0(2) . . . . ?
C3 N2 C1 C4 -177.89(18) . . . . ?
N2 C1 C2 N1 -0.4(2) . . . . ?
C4 C1 C2 N1 177.1(2) . . . . ?
N2 C1 C2 C5 174.3(2) . . . . ?
C4 C1 C2 C5 -8.2(4) . . . . ?
N2 C1 C2 K1 -2.3(4) . . . 3_455 ?
C4 C1 C2 K1 175.18(19) . . . 3_455 ?
C3 N1 C2 C1 0.6(2) . . . . ?
K1 N1 C2 C1 -178.68(13) 3_455 . . . ?
C3 N1 C2 C5 -174.71(18) . . . . ?
K1 N1 C2 C5 6.0(2) 3_455 . . . ?
C3 N1 C2 K1 179.3(2) . . . 3_455 ?
C2 N1 C3 N2 -0.6(2) . . . . ?
K1 N1 C3 N2 178.45(14) 3_455 . . . ?
C2 N1 C3 C6 177.4(2) . . . . ?
K1 N1 C3 C6 -3.6(3) 3_455 . . . ?
C1 N2 C3 N1 0.4(2) . . . . ?
C1 N2 C3 C6 -177.79(18) . . . . ?
K1 O1 C4 O2 96.9(6) . . . . ?
K1 O1 C4 C1 -84.2(7) . . . . ?
N2 C1 C4 O1 3.8(3) . . . . ?
C2 C1 C4 O1 -173.5(2) . . . . ?
N2 C1 C4 O2 -177.29(19) . . . . ?
C2 C1 C4 O2 5.5(4) . . . . ?
K1 O4 C5 O3 175.33(15) 3_455 . . . ?
K1 O4 C5 C2 -7.5(3) 3_455 . . . ?
C1 C2 C5 O4 -173.4(2) . . . . ?
N1 C2 C5 O4 0.8(3) . . . . ?
K1 C2 C5 O4 5.02(17) 3_455 . . . ?
C1 C2 C5 O3 3.8(3) . . . . ?
N1 C2 C5 O3 178.04(18) . . . . ?
K1 C2 C5 O3 -177.77(19) 3_455 . . . ?
C1 C2 C5 K1 -178.4(2) . . . 3_455 ?
N1 C2 C5 K1 -4.19(16) . . . 3_455 ?
N1 C3 C6 C7 -107.6(3) . . . . ?
N2 C3 C6 C7 70.2(3) . . . . ?
C3 C6 C7 C8 -170.1(2) . . . . ?
